data_1533633
loop_
_publ_author_name
'Haas, O.'
'Struis, R.P.W.J.'
'McBreen, J.M.'

_publ_section_title
;
 Synchrotron X-ray absorption of La Co O3 perovskite
;
_journal_name_full 'Journal of Solid State Chemistry'
_journal_page_first 1000
_journal_page_last 1010
_journal_volume 177
_journal_year 2004
_chemical_formula_sum 'Co La O3'
_chemical_name_systematic 'La (Co O3)'
_space_group_IT_number 15
_symmetry_space_group_name_Hall '-I 2ya'
_symmetry_space_group_name_H-M 'I 1 2/a 1'
_cell_angle_alpha 90
_cell_angle_beta 91.056
_cell_angle_gamma 90
_cell_formula_units_Z 4
_cell_length_a 5.3611
_cell_length_b 5.4316
_cell_length_c 7.6318
_cell_volume 222.195
_citation_journal_id_ASTM JSSCBI
_cod_data_source_file Haas_JSSCBI_2004_1610.cif
_cod_data_source_block Co1La1O3
_cod_original_cell_volume 222.1953
_cod_original_sg_symbol_Hall '-C 2yc (x+z,y,-x)'
_cod_original_formula_sum 'Co1 La1 O3'
_cod_database_code 1533633

loop_
_symmetry_equiv_pos_as_xyz
x,y,z
-x+1/2,y,-z
-x,-y,-z
x-1/2,-y,z
x+1/2,y+1/2,z+1/2
-x+1,y+1/2,-z+1/2
-x+1/2,-y+1/2,-z+1/2
x,-y+1/2,z+1/2

loop_
_atom_site_label
_atom_site_type_symbol
_atom_site_fract_x
_atom_site_fract_y
_atom_site_fract_z
_atom_site_occupancy
_atom_site_U_iso_or_equiv
O1 O-2 0.25 0.6932 0 1 0.0
La1 La+3 0.25 0.25019 0 1 0.0
O2 O-2 0.0241 0.0332 0.2293 1 0.0
Co1 Co+3 0.75 0.25 0.25 1 0.0
